data_9001232
loop_
_publ_author_name
'Hughes J M'
'Cameron M'
'Crowley K D'

_publ_section_title
;
 Structural variations in natural F, OH, and Cl apatites
 Locality: Durango Mexico
;
_journal_name_full 'American Mineralogist'
_journal_page_first 870
_journal_page_last 876
_journal_volume 74
_journal_year 1989
_chemical_formula_sum 'Ca5 F O12 P3'
_chemical_name_mineral Fluorapatite
_space_group_IT_number 176
_symmetry_space_group_name_Hall '-P 6c'
_symmetry_space_group_name_H-M 'P 63/m'
_cell_angle_alpha 90
_cell_angle_beta 90
_cell_angle_gamma 120
_cell_length_a 9.3973
_cell_length_b 9.3973
_cell_length_c 6.8782
_cell_formula_units_Z 2
_cell_volume 526.031
_cod_original_formula_sum 'Ca5 P3 O12 F'
_cod_database_code 9001232

loop_
_symmetry_equiv_pos_as_xyz
x,y,z
-x+y,-x,1/2-z
x-y,x,1/2+z
y,-x+y,-z
-y,x-y,z
x,y,1/2-z
-x,-y,1/2+z
x-y,x,-z
-x+y,-x,z
-y,x-y,1/2-z
y,-x+y,1/2+z
-x,-y,-z

loop_
_atom_site_aniso_label
_atom_site_aniso_U_11
_atom_site_aniso_U_22
_atom_site_aniso_U_33
_atom_site_aniso_U_12
_atom_site_aniso_U_13
_atom_site_aniso_U_23
Ca1 0.01322 0.01322 0.00791 0.00661 0.00000 0.00000
Ca2 0.00859 0.01211 0.00815 0.00502 0.00000 0.00000
P 0.00698 0.00775 0.00767 0.00419 0.00000 0.00000
O1 0.01241 0.01476 0.01318 0.00889 0.00000 0.00000
O2 0.01275 0.01007 0.02109 0.00470 0.00000 0.00000
O3 0.01443 0.02584 0.01318 0.01275 -0.00454 -0.00737
F 0.00973 0.00973 0.00527 0.00487 0.00000 0.00000

loop_
_atom_site_label
_atom_site_fract_x
_atom_site_fract_y
_atom_site_fract_z
Ca1 0.66667 0.33333 0.00100
Ca2 -0.00712 0.24227 0.25000
P 0.36895 0.39850 0.25000
O1 0.48490 0.32730 0.25000
O2 0.46670 0.58750 0.25000
O3 0.25750 0.34210 0.07050
F 0.00000 0.00000 0.25000

loop_
_cod_related_entry_id
_cod_related_entry_database
_cod_related_entry_code
1 AMCSD 0001256
2 AMCSD 0001259

loop_
_[local]_alternative_name_id
_[local]_alternative_name_type
_[local]_alternative_name_source
_[local]_alternative_name_source_id
_[local]_alternative_name_value
1 mineral AMCSD 0001256 "Fluorapatite"
2 mineral AMCSD 0001259 "Apatite-(CaF)"

_database_code_amcsd 0001256
